data_7205628
loop_
_publ_author_name
'Le\'sniewska, Barbara'
'Danylyuk, Oksana'
'Suwinska, Kinga'
'Wojciechowski, Tomasz'
'Coleman, Anthony W.'

_publ_section_title
;
 Supramolecular versatility in the solid-state complexes of
 para-sulphonatocalix[4]arene with phenanthroline
;
_journal_issue 9
_journal_name_full CrystEngComm
_journal_page_first 3265
_journal_paper_doi 10.1039/c0ce00515k
_journal_volume 13
_journal_year 2011
_chemical_formula_moiety 'C28 H20 O16 S4, 3(C12 H9 N2), H5 O2, 2(H2 O)'
_chemical_formula_sum 'C64 H56 N6 O20 S4'
_chemical_formula_weight 1357.39
_chemical_name_systematic
;
?
;
_space_group_IT_number 2
_symmetry_cell_setting triclinic
_symmetry_space_group_name_Hall '-P 1'
_symmetry_space_group_name_H-M 'P -1'
_atom_sites_solution_hydrogens geom
_atom_sites_solution_primary direct
_atom_sites_solution_secondary difmap
_audit_creation_method SHELXL-97
_cell_angle_alpha 99.217(3)
_cell_angle_beta 108.401(2)
_cell_angle_gamma 112.951(2)
_cell_formula_units_Z 2
_cell_length_a 14.4679(9)
_cell_length_b 15.7447(7)
_cell_length_c 15.7561(9)
_cell_measurement_reflns_used 9319
_cell_measurement_temperature 100(2)
_cell_measurement_theta_max 24.71
_cell_measurement_theta_min 2.55
_cell_volume 2966.6(3)
_computing_cell_refinement 'Denzo and Scalepak (Otwinowski & Minor, 1997)'
_computing_data_collection 'Collect data collection software (Nonius B.V., 1998)'
_computing_data_reduction 'Denzo and Scalepak (Otwinowski & Minor, 1997)'
_computing_structure_refinement 'SHELXL-97 (Sheldrick, 2008)'
_computing_structure_solution 'SHELXS-97 (Sheldrick, 1990)'
_diffrn_ambient_temperature 100(2)
_diffrn_measured_fraction_theta_full 0.992
_diffrn_measured_fraction_theta_max 0.992
_diffrn_measurement_device_type KappaApexII
_diffrn_measurement_method CCD
_diffrn_radiation_monochromator graphite
_diffrn_radiation_source 'fine-focus sealed tube'
_diffrn_radiation_type MoK\a
_diffrn_radiation_wavelength 0.71073
_diffrn_reflns_av_R_equivalents 0.0898
_diffrn_reflns_av_sigmaI/netI 0.1071
_diffrn_reflns_limit_h_max 17
_diffrn_reflns_limit_h_min -17
_diffrn_reflns_limit_k_max 18
_diffrn_reflns_limit_k_min -18
_diffrn_reflns_limit_l_max 18
_diffrn_reflns_limit_l_min -18
_diffrn_reflns_number 18813
_diffrn_reflns_theta_full 24.69
_diffrn_reflns_theta_max 24.69
_diffrn_reflns_theta_min 2.63
_exptl_absorpt_coefficient_mu 0.247
_exptl_absorpt_correction_type none
_exptl_crystal_colour colourless
_exptl_crystal_density_diffrn 1.520
_exptl_crystal_density_method 'not measured'
_exptl_crystal_description block
_exptl_crystal_F_000 1412
_exptl_crystal_size_max 0.25
_exptl_crystal_size_mid 0.2
_exptl_crystal_size_min 0.1
_refine_diff_density_max 0.529
_refine_diff_density_min -0.631
_refine_diff_density_rms 0.101
_refine_ls_extinction_method none
_refine_ls_goodness_of_fit_ref 1.041
_refine_ls_hydrogen_treatment mixed
_refine_ls_matrix_type full
_refine_ls_number_parameters 887
_refine_ls_number_reflns 10003
_refine_ls_number_restraints 4
_refine_ls_restrained_S_all 1.041
_refine_ls_R_factor_all 0.1381
_refine_ls_R_factor_gt 0.0857
_refine_ls_shift/su_max 0.004
_refine_ls_shift/su_mean 0.000
_refine_ls_structure_factor_coef Fsqd
_refine_ls_weighting_details 'calc w=1/[\s^2^(Fo^2^)+(0.0598P)^2^+13.0408P] where P=(Fo^2^+2Fc^2^)/3'
_refine_ls_weighting_scheme calc
_refine_ls_wR_factor_gt 0.1791
_refine_ls_wR_factor_ref 0.2002
_reflns_number_gt 6556
_reflns_number_total 10003
_reflns_threshold_expression >2\s(I)
_cod_data_source_file c0ce00515k.txt
_cod_data_source_block nab1_17_new
_cod_original_cell_volume 2966.7(3)
_cod_original_sg_symbol_H-M P-1
_cod_database_code 7205628

loop_
_symmetry_equiv_pos_as_xyz
'x, y, z'
'-x, -y, -z'

loop_
_atom_site_label
_atom_site_type_symbol
_atom_site_fract_x
_atom_site_fract_y
_atom_site_fract_z
_atom_site_U_iso_or_equiv
_atom_site_adp_type
_atom_site_occupancy
_atom_site_symmetry_multiplicity
_atom_site_calc_flag
_atom_site_refinement_flags
_atom_site_disorder_assembly
_atom_site_disorder_group
S1D S 0.38361(12) 0.40778(10) 0.08907(10) 0.0218(3) Uani 1 1 d . . .
S1A S 0.14748(12) 0.56666(9) -0.30371(10) 0.0205(3) Uani 1 1 d . . .
S1B S -0.42665(12) 0.15439(10) -0.55538(10) 0.0204(3) Uani 1 1 d . . .
S1C S -0.20743(13) 0.06845(12) -0.09898(11) 0.0343(4) Uani 1 1 d . . .
O4B O -0.0632(3) 0.0554(3) -0.4933(3) 0.0212(9) Uani 1 1 d . . .
H4B H -0.0606 0.0251 -0.4540 0.032 Uiso 1 1 calc R . .
O1A O 0.2355(3) 0.6181(3) -0.2094(3) 0.0215(9) Uani 1 1 d . . .
O2A O 0.0407(3) 0.5447(3) -0.3050(3) 0.0281(10) Uani 1 1 d . . .
O4A O 0.1461(3) 0.1936(3) -0.4414(3) 0.0231(9) Uani 1 1 d . . .
H4A H 0.0845 0.1532 -0.4854 0.035 Uiso 1 1 calc R . .
O4C O -0.0154(3) -0.0240(3) -0.3581(3) 0.0237(9) Uani 1 1 d . . .
H4C H 0.0533 0.0113 -0.3343 0.036 Uiso 1 1 calc R . .
O2D O 0.3664(4) 0.4915(3) 0.0807(3) 0.0309(10) Uani 1 1 d . . .
O3D O 0.5013(3) 0.4339(3) 0.1236(3) 0.0247(9) Uani 1 1 d . . .
O1D O 0.3321(3) 0.3555(3) 0.1431(3) 0.0286(10) Uani 1 1 d . . .
O4D O 0.1886(3) 0.1262(3) -0.2937(3) 0.0236(9) Uani 1 1 d . . .
H4D H 0.1977 0.1556 -0.3328 0.035 Uiso 1 1 calc R . .
O1B O -0.4061(3) 0.2313(3) -0.5996(3) 0.0239(9) Uani 1 1 d . . .
O2B O -0.4291(3) 0.1857(3) -0.4645(3) 0.0257(9) Uani 1 1 d . . .
O3B O -0.5245(3) 0.0627(3) -0.6191(3) 0.0244(9) Uani 1 1 d . . .
O3A O 0.1688(4) 0.6153(3) -0.3718(3) 0.0305(10) Uani 1 1 d . . .
N2X N -0.1258(4) 0.3399(3) -0.2529(3) 0.0276(12) Uani 1 1 d . . .
C6A C 0.1440(5) 0.2799(4) -0.4085(4) 0.0192(12) Uani 1 1 d . . .
O2C O -0.1273(4) 0.0987(3) -0.0044(3) 0.0408(12) Uani 1 1 d . . .
N1X N -0.1490(4) 0.4987(3) -0.1902(3) 0.0240(11) Uani 1 1 d . . .
H1X1 H -0.200(5) 0.449(4) -0.250(4) 0.029 Uiso 1 1 d . . .
C1A C 0.2310(4) 0.3479(4) -0.3242(4) 0.0146(11) Uani 1 1 d . . .
C5A C 0.0585(4) 0.2958(4) -0.4621(4) 0.0167(12) Uani 1 1 d . . .
C6C C -0.0574(5) 0.0003(3) -0.2961(4) 0.0171(12) Uani 1 1 d . . .
C4D C 0.3474(5) 0.3560(4) -0.0973(4) 0.0204(12) Uani 1 1 d . . .
H4D1 H 0.3967 0.4227 -0.0833 0.024 Uiso 1 1 calc R . .
C7C C 0.1255(5) 0.0534(4) -0.1563(4) 0.0215(13) Uani 1 1 d . . .
H7C1 H 0.1368 0.0105 -0.2008 0.026 Uiso 1 1 calc R . .
H7C2 H 0.1402 0.0370 -0.0970 0.026 Uiso 1 1 calc R . .
C7A C -0.0382(4) 0.2211(4) -0.5525(4) 0.0173(12) Uani 1 1 d . . .
H7A1 H -0.0154 0.1771 -0.5822 0.021 Uiso 1 1 calc R . .
H7A2 H -0.0588 0.2551 -0.5970 0.021 Uiso 1 1 calc R . .
C4X C 0.0333(5) 0.5802(4) -0.0668(4) 0.0273(14) Uani 1 1 d . . .
C6B C -0.1458(4) 0.0808(4) -0.5040(4) 0.0158(11) Uani 1 1 d . . .
C3D C 0.3223(4) 0.3239(4) -0.0266(4) 0.0188(12) Uani 1 1 d . . .
C2B C -0.2249(4) 0.1831(4) -0.5507(4) 0.0193(12) Uani 1 1 d . . .
H2B H -0.2227 0.2363 -0.5728 0.023 Uiso 1 1 calc R . .
C2C C -0.2104(5) 0.0069(4) -0.2724(4) 0.0199(12) Uani 1 1 d . . .
H2C H -0.2839 -0.0024 -0.2964 0.024 Uiso 1 1 calc R . .
C5B C -0.2344(5) 0.0274(4) -0.4821(4) 0.0186(12) Uani 1 1 d . . .
C1C C -0.1667(5) -0.0146(4) -0.3345(4) 0.0177(12) Uani 1 1 d . . .
C4A C 0.0615(5) 0.3849(4) -0.4263(4) 0.0200(12) Uani 1 1 d . . .
H4A1 H 0.0051 0.3987 -0.4606 0.024 Uiso 1 1 calc R . .
C7D C 0.3236(4) 0.3292(4) -0.2666(4) 0.0173(12) Uani 1 1 d . . .
H7D1 H 0.3305 0.2805 -0.3089 0.021 Uiso 1 1 calc R . .
H7D2 H 0.3943 0.3904 -0.2388 0.021 Uiso 1 1 calc R . .
C4B C -0.3177(4) 0.0521(4) -0.4983(4) 0.0184(12) Uani 1 1 d . . .
H4B1 H -0.3791 0.0162 -0.4857 0.022 Uiso 1 1 calc R . .
C2A C 0.2306(4) 0.4356(4) -0.2907(4) 0.0182(12) Uani 1 1 d . . .
H2A H 0.2883 0.4835 -0.2331 0.022 Uiso 1 1 calc R . .
C5D C 0.3016(4) 0.2922(4) -0.1879(4) 0.0188(12) Uani 1 1 d . . .
C9X C -0.0516(5) 0.4991(4) -0.1461(4) 0.0207(12) Uani 1 1 d . . .
C3C C -0.1478(5) 0.0418(4) -0.1756(4) 0.0201(13) Uani 1 1 d . . .
C5C C 0.0066(5) 0.0346(4) -0.1989(4) 0.0212(13) Uani 1 1 d . . .
C7B C -0.2371(5) -0.0533(4) -0.4407(4) 0.0187(12) Uani 1 1 d . . .
H7B1 H -0.2102 -0.0919 -0.4724 0.022 Uiso 1 1 calc R . .
H7B2 H -0.3144 -0.0973 -0.4534 0.022 Uiso 1 1 calc R . .
C1D C 0.2066(4) 0.1597(4) -0.1354(4) 0.0189(12) Uani 1 1 d . . .
C3A C 0.1454(5) 0.4523(4) -0.3421(4) 0.0190(12) Uani 1 1 d . . .
C1B C -0.1387(5) 0.1604(4) -0.5365(4) 0.0181(12) Uani 1 1 d . . .
C10X C 0.0754(5) 0.3383(5) -0.1690(5) 0.0321(15) Uani 1 1 d . . .
H10X H 0.1426 0.3362 -0.1406 0.039 Uiso 1 1 calc R . .
C2D C 0.2519(4) 0.2260(4) -0.0458(4) 0.0196(12) Uani 1 1 d . . .
H2D H 0.2347 0.2044 0.0028 0.024 Uiso 1 1 calc R . .
C4C C -0.0414(5) 0.0554(4) -0.1394(4) 0.0256(14) Uani 1 1 d . . .
H4C1 H 0.0003 0.0792 -0.0729 0.031 Uiso 1 1 calc R . .
C7X C 0.0648(5) 0.4212(4) -0.1353(4) 0.0259(14) Uani 1 1 d . . .
C1X C -0.1712(5) 0.5688(4) -0.1596(4) 0.0268(14) Uani 1 1 d . . .
H1X H -0.2411 0.5646 -0.1925 0.032 Uiso 1 1 calc R . .
C11X C -0.0126(6) 0.2616(4) -0.2428(4) 0.0333(15) Uani 1 1 d . . .
H11X H -0.0064 0.2058 -0.2670 0.040 Uiso 1 1 calc R . .
C6D C 0.2319(4) 0.1934(4) -0.2055(4) 0.0190(12) Uani 1 1 d . . .
C3B C -0.3141(4) 0.1290(4) -0.5328(4) 0.0175(12) Uani 1 1 d . . .
C8X C -0.0379(5) 0.4169(4) -0.1803(4) 0.0232(13) Uani 1 1 d . . .
C12X C -0.1115(5) 0.2643(4) -0.2831(4) 0.0278(14) Uani 1 1 d . . .
H12X H -0.1714 0.2095 -0.3346 0.033 Uiso 1 1 calc R . .
O1C O -0.2322(5) 0.1452(5) -0.1208(4) 0.0653(17) Uani 1 1 d . . .
C3X C 0.0081(6) 0.6545(4) -0.0352(4) 0.0338(16) Uani 1 1 d . . .
H3X H 0.0629 0.7098 0.0183 0.041 Uiso 1 1 calc R . .
O3C O -0.3068(5) -0.0202(4) -0.1225(5) 0.116(3) Uani 1 1 d . . .
C6X C 0.1521(5) 0.5055(4) -0.0567(4) 0.0305(15) Uani 1 1 d . . .
H6X H 0.2216 0.5077 -0.0271 0.037 Uiso 1 1 calc R . .
C2X C -0.0927(6) 0.6483(4) -0.0795(4) 0.0309(15) Uani 1 1 d . . .
H2X H -0.1091 0.6975 -0.0561 0.037 Uiso 1 1 calc R . .
C5X C 0.1370(5) 0.5817(4) -0.0242(4) 0.0276(14) Uani 1 1 d . . .
H5X H 0.1960 0.6367 0.0276 0.033 Uiso 1 1 calc R . .
N2Z N 0.4681(4) 0.9120(3) 0.2523(3) 0.0241(11) Uani 1 1 d . . .
H2Z1 H 0.484(5) 0.969(5) 0.283(4) 0.029 Uiso 1 1 d . . .
N1Z N 0.5946(4) 1.0751(3) 0.2240(3) 0.0227(11) Uani 1 1 d . . .
C9Z C 0.5678(5) 0.9880(4) 0.1659(4) 0.0220(13) Uani 1 1 d . . .
C7Z C 0.4792(5) 0.8087(4) 0.1313(4) 0.0255(14) Uani 1 1 d . . .
C1Z C 0.6568(5) 1.1531(4) 0.2082(4) 0.0261(14) Uani 1 1 d . . .
H1Z H 0.6781 1.2154 0.2486 0.031 Uiso 1 1 calc R . .
C3Z C 0.6658(5) 1.0613(4) 0.0785(5) 0.0340(16) Uani 1 1 d . . .
H3Z H 0.6897 1.0578 0.0290 0.041 Uiso 1 1 calc R . .
C10Z C 0.4226(5) 0.7299(4) 0.1579(4) 0.0323(16) Uani 1 1 d . . .
H10Z H 0.4081 0.6663 0.1267 0.039 Uiso 1 1 calc R . .
C6Z C 0.5142(5) 0.8004(4) 0.0563(4) 0.0265(14) Uani 1 1 d . . .
H6Z H 0.4969 0.7379 0.0193 0.032 Uiso 1 1 calc R . .
C8Z C 0.5027(5) 0.9019(4) 0.1835(4) 0.0207(12) Uani 1 1 d . . .
C5Z C 0.5704(5) 0.8789(4) 0.0381(4) 0.0271(14) Uani 1 1 d . . .
H5Z H 0.5906 0.8710 -0.0134 0.033 Uiso 1 1 calc R . .
C11Z C 0.3878(5) 0.7435(4) 0.2284(4) 0.0353(16) Uani 1 1 d . . .
H11Z H 0.3483 0.6897 0.2451 0.042 Uiso 1 1 calc R . .
C4Z C 0.6022(5) 0.9755(4) 0.0931(4) 0.0265(14) Uani 1 1 d . . .
C2Z C 0.6926(5) 1.1499(4) 0.1368(4) 0.0308(15) Uani 1 1 d . . .
H2Z H 0.7355 1.2085 0.1281 0.037 Uiso 1 1 calc R . .
C12Z C 0.4118(5) 0.8374(4) 0.2746(4) 0.0323(15) Uani 1 1 d . . .
H12Z H 0.3872 0.8478 0.3227 0.039 Uiso 1 1 calc R . .
N2Y N 0.1325(4) 0.3493(3) 0.3515(3) 0.0234(11) Uani 1 1 d . . .
N1Y N 0.2995(4) 0.4771(3) 0.5190(3) 0.0203(10) Uani 1 1 d . . .
H1Y1 H 0.235(5) 0.489(4) 0.489(4) 0.024 Uiso 1 1 d . . .
C9Y C 0.3090(5) 0.4013(4) 0.4740(4) 0.0198(12) Uani 1 1 d . . .
C4Y C 0.4034(5) 0.3916(4) 0.5164(4) 0.0223(13) Uani 1 1 d . . .
C1Y C 0.3777(5) 0.5431(4) 0.6023(4) 0.0234(13) Uani 1 1 d . . .
H1Y H 0.3687 0.5956 0.6308 0.028 Uiso 1 1 calc R . .
C8Y C 0.2219(5) 0.3365(4) 0.3840(4) 0.0235(13) Uani 1 1 d . . .
C3Y C 0.4848(5) 0.4600(4) 0.6044(4) 0.0258(14) Uani 1 1 d . . .
H3Y H 0.5494 0.4545 0.6348 0.031 Uiso 1 1 calc R . .
C2Y C 0.4711(5) 0.5350(4) 0.6467(4) 0.0276(14) Uani 1 1 d . . .
H2Y H 0.5259 0.5811 0.7064 0.033 Uiso 1 1 calc R . .
C6Y C 0.3362(5) 0.2562(4) 0.3775(5) 0.0289(15) Uani 1 1 d . . .
H6Y H 0.3469 0.2082 0.3431 0.035 Uiso 1 1 calc R . .
C12Y C 0.0549(5) 0.2882(4) 0.2679(4) 0.0282(14) Uani 1 1 d . . .
H12Y H -0.0096 0.2955 0.2436 0.034 Uiso 1 1 calc R . .
C7Y C 0.2387(5) 0.2642(4) 0.3352(4) 0.0284(14) Uani 1 1 d . . .
C11Y C 0.0612(5) 0.2131(4) 0.2125(4) 0.0290(15) Uani 1 1 d . . .
H11Y H 0.0019 0.1706 0.1533 0.035 Uiso 1 1 calc R . .
C10Y C 0.1535(5) 0.2023(4) 0.2451(4) 0.0290(15) Uani 1 1 d . . .
H10Y H 0.1606 0.1535 0.2077 0.035 Uiso 1 1 calc R . .
C5Y C 0.4128(5) 0.3137(4) 0.4637(4) 0.0270(14) Uani 1 1 d . . .
H5Y H 0.4746 0.3034 0.4910 0.032 Uiso 1 1 calc R . .
O1W O 0.5498(4) 0.3013(3) 0.1682(3) 0.0327(10) Uani 1 1 d D . .
H1W1 H 0.531(6) 0.343(4) 0.158(5) 0.049 Uiso 1 1 d D . .
H1W2 H 0.609(3) 0.312(5) 0.164(5) 0.049 Uiso 1 1 d D . .
O4W O 0.1627(3) 0.5495(3) 0.4553(3) 0.0256(10) Uani 1 1 d . . .
H4W1 H 0.104(6) 0.521(5) 0.419(5) 0.038 Uiso 1 1 d . . .
H4W2 H 0.149(5) 0.581(5) 0.510(5) 0.038 Uiso 1 1 d . . .
O3W O 0.3108(4) 0.6103(3) 0.3723(3) 0.0251(9) Uani 1 1 d . . .
H3W1 H 0.262(6) 0.598(5) 0.400(5) 0.038 Uiso 1 1 d . . .
H3W2 H 0.343(6) 0.674(5) 0.396(5) 0.038 Uiso 1 1 d . . .
O2W O 0.4448(4) 0.1918(3) 0.2329(3) 0.0307(10) Uani 1 1 d D . .
H2W1 H 0.489(5) 0.198(5) 0.286(3) 0.046 Uiso 1 1 d D . .
H2W2 H 0.404(5) 0.135(2) 0.200(4) 0.046 Uiso 1 1 d D . .
H2W3 H 0.505(6) 0.239(5) 0.200(5) 0.046 Uiso 1 1 d . . .

loop_
_atom_site_aniso_label
_atom_site_aniso_U_11
_atom_site_aniso_U_22
_atom_site_aniso_U_33
_atom_site_aniso_U_23
_atom_site_aniso_U_13
_atom_site_aniso_U_12
S1D 0.0215(8) 0.0168(7) 0.0216(8) 0.0037(6) 0.0050(6) 0.0080(6)
S1A 0.0229(8) 0.0149(7) 0.0244(8) 0.0070(6) 0.0105(6) 0.0086(6)
S1B 0.0193(8) 0.0183(7) 0.0228(8) 0.0051(6) 0.0084(6) 0.0091(6)
S1C 0.0259(9) 0.0346(9) 0.0254(9) -0.0046(7) 0.0138(7) 0.0013(7)
O4B 0.023(2) 0.018(2) 0.026(2) 0.0085(17) 0.0136(18) 0.0101(17)
O1A 0.021(2) 0.0168(19) 0.021(2) 0.0023(16) 0.0054(18) 0.0082(17)
O2A 0.024(2) 0.023(2) 0.038(3) 0.0058(19) 0.013(2) 0.0132(18)
O4A 0.024(2) 0.0145(19) 0.026(2) 0.0006(17) 0.0052(19) 0.0108(17)
O4C 0.024(2) 0.017(2) 0.031(2) 0.0064(17) 0.017(2) 0.0068(17)
O2D 0.038(3) 0.020(2) 0.032(2) 0.0061(18) 0.012(2) 0.0146(19)
O3D 0.024(2) 0.0157(19) 0.025(2) 0.0031(17) 0.0044(18) 0.0066(17)
O1D 0.026(2) 0.024(2) 0.027(2) 0.0047(18) 0.011(2) 0.0068(19)
O4D 0.030(2) 0.0167(19) 0.021(2) 0.0053(17) 0.0082(19) 0.0094(18)
O1B 0.028(2) 0.020(2) 0.029(2) 0.0125(18) 0.0137(19) 0.0137(18)
O2B 0.033(3) 0.025(2) 0.027(2) 0.0095(18) 0.019(2) 0.0169(19)
O3B 0.019(2) 0.019(2) 0.032(2) 0.0065(18) 0.0093(19) 0.0075(17)
O3A 0.048(3) 0.020(2) 0.027(2) 0.0097(18) 0.017(2) 0.018(2)
N2X 0.029(3) 0.020(3) 0.027(3) 0.007(2) 0.006(2) 0.010(2)
C6A 0.024(3) 0.015(3) 0.027(3) 0.010(2) 0.015(3) 0.013(2)
O2C 0.050(3) 0.048(3) 0.024(2) 0.006(2) 0.016(2) 0.024(2)
N1X 0.028(3) 0.019(2) 0.022(3) 0.004(2) 0.008(2) 0.012(2)
C1A 0.009(3) 0.018(3) 0.015(3) 0.007(2) 0.004(2) 0.004(2)
C5A 0.016(3) 0.016(3) 0.022(3) 0.007(2) 0.014(2) 0.006(2)
C6C 0.027(3) 0.009(2) 0.020(3) 0.005(2) 0.013(3) 0.009(2)
C4D 0.019(3) 0.012(3) 0.023(3) 0.004(2) 0.004(3) 0.005(2)
C7C 0.029(3) 0.013(3) 0.024(3) 0.007(2) 0.012(3) 0.010(2)
C7A 0.022(3) 0.010(2) 0.017(3) 0.004(2) 0.008(2) 0.006(2)
C4X 0.032(4) 0.027(3) 0.020(3) 0.013(3) 0.014(3) 0.006(3)
C6B 0.020(3) 0.012(3) 0.015(3) 0.000(2) 0.007(2) 0.008(2)
C3D 0.016(3) 0.023(3) 0.018(3) 0.005(2) 0.005(2) 0.012(2)
C2B 0.021(3) 0.013(3) 0.017(3) 0.003(2) 0.005(2) 0.005(2)
C2C 0.020(3) 0.013(3) 0.023(3) 0.003(2) 0.011(3) 0.002(2)
C5B 0.019(3) 0.013(3) 0.016(3) -0.001(2) 0.005(2) 0.005(2)
C1C 0.027(3) 0.008(2) 0.024(3) 0.008(2) 0.014(3) 0.010(2)
C4A 0.021(3) 0.019(3) 0.023(3) 0.011(2) 0.014(3) 0.007(2)
C7D 0.010(3) 0.009(2) 0.024(3) -0.001(2) 0.004(2) 0.000(2)
C4B 0.017(3) 0.014(3) 0.016(3) -0.001(2) 0.004(2) 0.004(2)
C2A 0.015(3) 0.015(3) 0.023(3) 0.008(2) 0.009(2) 0.005(2)
C5D 0.018(3) 0.012(3) 0.030(3) 0.010(2) 0.011(3) 0.009(2)
C9X 0.022(3) 0.030(3) 0.021(3) 0.015(3) 0.011(3) 0.017(3)
C3C 0.021(3) 0.010(3) 0.023(3) 0.001(2) 0.012(3) 0.001(2)
C5C 0.020(3) 0.009(3) 0.030(3) 0.009(2) 0.010(3) 0.002(2)
C7B 0.020(3) 0.015(3) 0.020(3) 0.006(2) 0.011(3) 0.005(2)
C1D 0.018(3) 0.014(3) 0.023(3) 0.006(2) 0.008(3) 0.007(2)
C3A 0.026(3) 0.013(3) 0.021(3) 0.005(2) 0.014(3) 0.009(2)
C1B 0.021(3) 0.010(3) 0.015(3) 0.000(2) 0.004(2) 0.003(2)
C10X 0.029(4) 0.038(4) 0.039(4) 0.018(3) 0.017(3) 0.020(3)
C2D 0.015(3) 0.021(3) 0.029(3) 0.013(3) 0.012(3) 0.010(2)
C4C 0.025(4) 0.020(3) 0.022(3) 0.003(2) 0.010(3) 0.003(3)
C7X 0.034(4) 0.026(3) 0.028(3) 0.017(3) 0.018(3) 0.016(3)
C1X 0.029(4) 0.034(3) 0.030(3) 0.019(3) 0.018(3) 0.020(3)
C11X 0.047(4) 0.026(3) 0.034(4) 0.013(3) 0.017(3) 0.022(3)
C6D 0.016(3) 0.020(3) 0.016(3) -0.002(2) -0.001(2) 0.012(2)
C3B 0.014(3) 0.016(3) 0.015(3) 0.003(2) 0.002(2) 0.004(2)
C8X 0.028(4) 0.023(3) 0.027(3) 0.010(3) 0.015(3) 0.016(3)
C12X 0.034(4) 0.020(3) 0.021(3) 0.000(3) 0.003(3) 0.013(3)
O1C 0.080(4) 0.109(5) 0.044(3) 0.019(3) 0.029(3) 0.078(4)
C3X 0.054(5) 0.018(3) 0.024(3) 0.009(3) 0.018(3) 0.010(3)
O3C 0.090(5) 0.075(4) 0.093(5) -0.052(4) 0.083(4) -0.051(4)
C6X 0.021(3) 0.027(3) 0.037(4) 0.013(3) 0.009(3) 0.006(3)
C2X 0.048(4) 0.027(3) 0.029(4) 0.012(3) 0.022(3) 0.022(3)
C5X 0.022(3) 0.020(3) 0.023(3) 0.006(3) 0.003(3) -0.001(3)
N2Z 0.029(3) 0.017(2) 0.022(3) 0.004(2) 0.010(2) 0.007(2)
N1Z 0.027(3) 0.018(2) 0.024(3) 0.007(2) 0.010(2) 0.011(2)
C9Z 0.019(3) 0.023(3) 0.027(3) 0.008(3) 0.008(3) 0.014(3)
C7Z 0.025(3) 0.023(3) 0.028(3) 0.011(3) 0.006(3) 0.013(3)
C1Z 0.022(3) 0.023(3) 0.030(3) 0.006(3) 0.008(3) 0.010(3)
C3Z 0.040(4) 0.034(4) 0.038(4) 0.015(3) 0.028(3) 0.016(3)
C10Z 0.031(4) 0.015(3) 0.028(4) 0.000(3) -0.003(3) 0.005(3)
C6Z 0.027(4) 0.016(3) 0.030(3) 0.001(3) 0.008(3) 0.009(3)
C8Z 0.023(3) 0.021(3) 0.022(3) 0.007(2) 0.010(3) 0.013(3)
C5Z 0.036(4) 0.024(3) 0.027(3) 0.004(3) 0.016(3) 0.018(3)
C11Z 0.037(4) 0.021(3) 0.030(4) 0.010(3) 0.006(3) 0.001(3)
C4Z 0.026(3) 0.025(3) 0.029(3) 0.007(3) 0.012(3) 0.012(3)
C2Z 0.037(4) 0.015(3) 0.032(4) 0.004(3) 0.015(3) 0.005(3)
C12Z 0.033(4) 0.028(3) 0.028(3) 0.007(3) 0.014(3) 0.006(3)
N2Y 0.026(3) 0.017(2) 0.026(3) 0.008(2) 0.012(2) 0.009(2)
N1Y 0.023(3) 0.022(2) 0.018(3) 0.008(2) 0.009(2) 0.013(2)
C9Y 0.017(3) 0.018(3) 0.029(3) 0.012(3) 0.014(3) 0.007(2)
C4Y 0.025(3) 0.020(3) 0.028(3) 0.013(3) 0.016(3) 0.010(3)
C1Y 0.026(3) 0.020(3) 0.017(3) 0.004(2) 0.009(3) 0.005(3)
C8Y 0.025(3) 0.019(3) 0.033(3) 0.012(3) 0.014(3) 0.014(3)
C3Y 0.025(3) 0.030(3) 0.031(3) 0.017(3) 0.017(3) 0.014(3)
C2Y 0.025(4) 0.029(3) 0.021(3) 0.008(3) 0.009(3) 0.007(3)
C6Y 0.036(4) 0.019(3) 0.040(4) 0.011(3) 0.025(3) 0.013(3)
C12Y 0.027(4) 0.026(3) 0.026(3) 0.010(3) 0.009(3) 0.008(3)
C7Y 0.036(4) 0.017(3) 0.033(4) 0.012(3) 0.020(3) 0.008(3)
C11Y 0.030(4) 0.021(3) 0.019(3) 0.004(3) 0.005(3) 0.001(3)
C10Y 0.045(4) 0.012(3) 0.034(4) 0.010(3) 0.028(3) 0.008(3)
C5Y 0.030(4) 0.028(3) 0.043(4) 0.020(3) 0.024(3) 0.022(3)
O1W 0.031(3) 0.028(2) 0.048(3) 0.018(2) 0.019(2) 0.018(2)
O4W 0.023(2) 0.019(2) 0.032(3) 0.0035(19) 0.012(2) 0.0092(19)
O3W 0.025(2) 0.026(2) 0.028(2) 0.0110(19) 0.012(2) 0.014(2)
O2W 0.028(3) 0.026(2) 0.031(3) 0.006(2) 0.010(2) 0.009(2)

loop_
_atom_type_symbol
_atom_type_description
_atom_type_scat_dispersion_real
_atom_type_scat_dispersion_imag
_atom_type_scat_source
C C 0.0033 0.0016 'International Tables Vol C Tables 4.2.6.8 and 6.1.1.4'
H H 0.0000 0.0000 'International Tables Vol C Tables 4.2.6.8 and 6.1.1.4'
O O 0.0106 0.0060 'International Tables Vol C Tables 4.2.6.8 and 6.1.1.4'
S S 0.1246 0.1234 'International Tables Vol C Tables 4.2.6.8 and 6.1.1.4'
N N 0.0061 0.0033 'International Tables Vol C Tables 4.2.6.8 and 6.1.1.4'

loop_
_geom_angle_atom_site_label_1
_geom_angle_atom_site_label_2
_geom_angle_atom_site_label_3
_geom_angle
_geom_angle_site_symmetry_1
_geom_angle_site_symmetry_3
_geom_angle_publ_flag
O1D S1D O2D 114.4(3) . . ?
O1D S1D O3D 111.8(2) . . ?
O2D S1D O3D 111.4(2) . . ?
O1D S1D C3D 106.3(2) . . ?
O2D S1D C3D 107.5(2) . . ?
O3D S1D C3D 104.6(2) . . ?
O2A S1A O1A 112.6(2) . . ?
O2A S1A O3A 112.3(3) . . ?
O1A S1A O3A 112.7(2) . . ?
O2A S1A C3A 106.7(2) . . ?
O1A S1A C3A 106.3(2) . . ?
O3A S1A C3A 105.6(2) . . ?
O2B S1B O3B 112.3(2) . . ?
O2B S1B O1B 112.4(2) . . ?
O3B S1B O1B 112.3(2) . . ?
O2B S1B C3B 106.6(2) . . ?
O3B S1B C3B 105.6(2) . . ?
O1B S1B C3B 107.0(2) . . ?
O2C S1C O3C 113.2(4) . . ?
O2C S1C O1C 112.7(3) . . ?
O3C S1C O1C 111.4(5) . . ?
O2C S1C C3C 107.0(3) . . ?
O3C S1C C3C 106.2(3) . . ?
O1C S1C C3C 105.7(3) . . ?
C6B O4B H4B 109.5 . . ?
C6A O4A H4A 109.5 . . ?
C6C O4C H4C 109.5 . . ?
C6D O4D H4D 109.5 . . ?
C12X N2X C8X 116.6(5) . . ?
C1A C6A O4A 117.1(5) . . ?
C1A C6A C5A 123.5(5) . . ?
O4A C6A C5A 119.4(5) . . ?
C1X N1X C9X 123.1(5) . . ?
C1X N1X H1X1 119(4) . . ?
C9X N1X H1X1 117(4) . . ?
C6A C1A C2A 117.7(5) . . ?
C6A C1A C7D 122.7(5) . . ?
C2A C1A C7D 119.6(5) . . ?
C6A C5A C4A 117.0(5) . . ?
C6A C5A C7A 123.8(5) . . ?
C4A C5A C7A 119.1(5) . . ?
O4C C6C C5C 120.0(5) . . ?
O4C C6C C1C 117.7(5) . . ?
C5C C6C C1C 122.3(5) . . ?
C5D C4D C3D 120.9(5) . . ?
C5D C4D H4D1 119.6 . . ?
C3D C4D H4D1 119.6 . . ?
C5C C7C C1D 111.6(4) . . ?
C5C C7C H7C1 109.3 . . ?
C1D C7C H7C1 109.3 . . ?
C5C C7C H7C2 109.3 . . ?
C1D C7C H7C2 109.3 . . ?
H7C1 C7C H7C2 108.0 . . ?
C5A C7A C1B 113.0(4) . . ?
C5A C7A H7A1 109.0 . . ?
C1B C7A H7A1 109.0 . . ?
C5A C7A H7A2 109.0 . . ?
C1B C7A H7A2 109.0 . . ?
H7A1 C7A H7A2 107.8 . . ?
C9X C4X C3X 116.8(6) . . ?
C9X C4X C5X 118.4(5) . . ?
C3X C4X C5X 124.7(6) . . ?
O4B C6B C1B 118.2(5) . . ?
O4B C6B C5B 119.7(4) . . ?
C1B C6B C5B 122.1(5) . . ?
C4D C3D C2D 120.1(5) . . ?
C4D C3D S1D 119.5(4) . . ?
C2D C3D S1D 120.4(4) . . ?
C3B C2B C1B 120.6(5) . . ?
C3B C2B H2B 119.7 . . ?
C1B C2B H2B 119.7 . . ?
C3C C2C C1C 120.6(5) . . ?
C3C C2C H2C 119.7 . . ?
C1C C2C H2C 119.7 . . ?
C4B C5B C6B 117.9(5) . . ?
C4B C5B C7B 120.5(5) . . ?
C6B C5B C7B 121.6(5) . . ?
C2C C1C C6C 118.0(5) . . ?
C2C C1C C7B 119.8(5) . . ?
C6C C1C C7B 122.3(5) . . ?
C3A C4A C5A 120.6(5) . . ?
C3A C4A H4A1 119.7 . . ?
C5A C4A H4A1 119.7 . . ?
C5D C7D C1A 111.4(4) . . ?
C5D C7D H7D1 109.3 . . ?
C1A C7D H7D1 109.3 . . ?
C5D C7D H7D2 109.3 . . ?
C1A C7D H7D2 109.3 . . ?
H7D1 C7D H7D2 108.0 . . ?
C5B C4B C3B 121.1(5) . . ?
C5B C4B H4B1 119.4 . . ?
C3B C4B H4B1 119.4 . . ?
C3A C2A C1A 119.8(5) . . ?
C3A C2A H2A 120.1 . . ?
C1A C2A H2A 120.1 . . ?
C4D C5D C6D 118.2(5) . . ?
C4D C5D C7D 120.5(4) . . ?
C6D C5D C7D 121.3(5) . . ?
N1X C9X C4X 119.2(5) . . ?
N1X C9X C8X 119.2(5) . . ?
C4X C9X C8X 121.6(5) . . ?
C4C C3C C2C 120.6(5) . . ?
C4C C3C S1C 120.5(4) . . ?
C2C C3C S1C 118.9(4) . . ?
C6C C5C C4C 117.4(5) . . ?
C6C C5C C7C 123.0(5) . . ?
C4C C5C C7C 119.5(5) . . ?
C5B C7B C1C 112.4(4) . . ?
C5B C7B H7B1 109.1 . . ?
C1C C7B H7B1 109.1 . . ?
C5B C7B H7B2 109.1 . . ?
C1C C7B H7B2 109.1 . . ?
H7B1 C7B H7B2 107.8 . . ?
C2D C1D C6D 118.6(5) . . ?
C2D C1D C7C 119.7(5) . . ?
C6D C1D C7C 121.6(5) . . ?
C4A C3A C2A 121.4(5) . . ?
C4A C3A S1A 118.0(4) . . ?
C2A C3A S1A 120.4(4) . . ?
C2B C1B C6B 117.7(5) . . ?
C2B C1B C7A 121.4(5) . . ?
C6B C1B C7A 120.9(5) . . ?
C11X C10X C7X 118.6(6) . . ?
C11X C10X H10X 120.7 . . ?
C7X C10X H10X 120.7 . . ?
C1D C2D C3D 120.5(5) . . ?
C1D C2D H2D 119.8 . . ?
C3D C2D H2D 119.8 . . ?
C3C C4C C5C 121.1(5) . . ?
C3C C4C H4C1 119.4 . . ?
C5C C4C H4C1 119.4 . . ?
C8X C7X C10X 116.6(6) . . ?
C8X C7X C6X 120.3(5) . . ?
C10X C7X C6X 123.1(6) . . ?
N1X C1X C2X 120.2(6) . . ?
N1X C1X H1X 119.9 . . ?
C2X C1X H1X 119.9 . . ?
C10X C11X C12X 120.6(6) . . ?
C10X C11X H11X 119.7 . . ?
C12X C11X H11X 119.7 . . ?
O4D C6D C1D 118.0(5) . . ?
O4D C6D C5D 120.3(5) . . ?
C1D C6D C5D 121.7(5) . . ?
C2B C3B C4B 120.5(5) . . ?
C2B C3B S1B 120.8(4) . . ?
C4B C3B S1B 118.7(4) . . ?
N2X C8X C7X 124.7(5) . . ?
N2X C8X C9X 117.6(5) . . ?
C7X C8X C9X 117.7(5) . . ?
N2X C12X C11X 122.9(6) . . ?
N2X C12X H12X 118.5 . . ?
C11X C12X H12X 118.5 . . ?
C2X C3X C4X 121.5(6) . . ?
C2X C3X H3X 119.2 . . ?
C4X C3X H3X 119.2 . . ?
C5X C6X C7X 121.2(6) . . ?
C5X C6X H6X 119.4 . . ?
C7X C6X H6X 119.4 . . ?
C3X C2X C1X 119.0(6) . . ?
C3X C2X H2X 120.5 . . ?
C1X C2X H2X 120.5 . . ?
C6X C5X C4X 120.7(6) . . ?
C6X C5X H5X 119.7 . . ?
C4X C5X H5X 119.7 . . ?
C12Z N2Z C8Z 122.6(5) . . ?
C12Z N2Z H2Z1 118(4) . . ?
C8Z N2Z H2Z1 119(4) . . ?
C1Z N1Z C9Z 115.9(5) . . ?
N1Z C9Z C4Z 124.9(5) . . ?
N1Z C9Z C8Z 117.0(5) . . ?
C4Z C9Z C8Z 118.1(5) . . ?
C10Z C7Z C8Z 116.6(5) . . ?
C10Z C7Z C6Z 124.6(5) . . ?
C8Z C7Z C6Z 118.7(5) . . ?
N1Z C1Z C2Z 124.3(5) . . ?
N1Z C1Z H1Z 117.8 . . ?
C2Z C1Z H1Z 117.8 . . ?
C2Z C3Z C4Z 119.0(6) . . ?
C2Z C3Z H3Z 120.5 . . ?
C4Z C3Z H3Z 120.5 . . ?
C11Z C10Z C7Z 121.1(6) . . ?
C11Z C10Z H10Z 119.5 . . ?
C7Z C10Z H10Z 119.5 . . ?
C5Z C6Z C7Z 120.7(5) . . ?
C5Z C6Z H6Z 119.7 . . ?
C7Z C6Z H6Z 119.7 . . ?
N2Z C8Z C7Z 120.3(5) . . ?
N2Z C8Z C9Z 119.1(5) . . ?
C7Z C8Z C9Z 120.5(5) . . ?
C6Z C5Z C4Z 122.4(6) . . ?
C6Z C5Z H5Z 118.8 . . ?
C4Z C5Z H5Z 118.8 . . ?
C10Z C11Z C12Z 118.7(6) . . ?
C10Z C11Z H11Z 120.7 . . ?
C12Z C11Z H11Z 120.7 . . ?
C9Z C4Z C3Z 116.3(5) . . ?
C9Z C4Z C5Z 119.4(5) . . ?
C3Z C4Z C5Z 124.3(6) . . ?
C3Z C2Z C1Z 119.5(5) . . ?
C3Z C2Z H2Z 120.3 . . ?
C1Z C2Z H2Z 120.3 . . ?
N2Z C12Z C11Z 120.6(6) . . ?
N2Z C12Z H12Z 119.7 . . ?
C11Z C12Z H12Z 119.7 . . ?
C12Y N2Y C8Y 116.3(5) . . ?
C1Y N1Y C9Y 122.5(5) . . ?
C1Y N1Y H1Y1 116(3) . . ?
C9Y N1Y H1Y1 122(3) . . ?
N1Y C9Y C4Y 119.0(5) . . ?
N1Y C9Y C8Y 117.8(5) . . ?
C4Y C9Y C8Y 123.1(5) . . ?
C9Y C4Y C3Y 118.6(5) . . ?
C9Y C4Y C5Y 117.1(5) . . ?
C3Y C4Y C5Y 124.2(5) . . ?
N1Y C1Y C2Y 120.0(6) . . ?
N1Y C1Y H1Y 120.0 . . ?
C2Y C1Y H1Y 120.0 . . ?
N2Y C8Y C7Y 125.0(6) . . ?
N2Y C8Y C9Y 118.5(5) . . ?
C7Y C8Y C9Y 116.4(5) . . ?
C2Y C3Y C4Y 119.9(6) . . ?
C2Y C3Y H3Y 120.0 . . ?
C4Y C3Y H3Y 120.0 . . ?
C3Y C2Y C1Y 119.9(6) . . ?
C3Y C2Y H2Y 120.0 . . ?
C1Y C2Y H2Y 120.0 . . ?
C5Y C6Y C7Y 122.1(6) . . ?
C5Y C6Y H6Y 119.0 . . ?
C7Y C6Y H6Y 119.0 . . ?
N2Y C12Y C11Y 124.4(6) . . ?
N2Y C12Y H12Y 117.8 . . ?
C11Y C12Y H12Y 117.8 . . ?
C8Y C7Y C10Y 116.0(6) . . ?
C8Y C7Y C6Y 120.1(6) . . ?
C10Y C7Y C6Y 123.9(6) . . ?
C10Y C11Y C12Y 118.9(6) . . ?
C10Y C11Y H11Y 120.5 . . ?
C12Y C11Y H11Y 120.5 . . ?
C11Y C10Y C7Y 119.4(6) . . ?
C11Y C10Y H10Y 120.3 . . ?
C7Y C10Y H10Y 120.3 . . ?
C6Y C5Y C4Y 120.9(6) . . ?
C6Y C5Y H5Y 119.5 . . ?
C4Y C5Y H5Y 119.5 . . ?
H1W1 O1W H1W2 113(7) . . ?
H1W1 O1W H2W3 123(6) . . ?
H1W2 O1W H2W3 123(6) . . ?
H4W1 O4W H4W2 98(6) . . ?
H3W1 O3W H3W2 97(6) . . ?
H2W1 O2W H2W2 112(7) . . ?
H2W1 O2W H2W3 103(6) . . ?
H2W2 O2W H2W3 114(6) . . ?

loop_
_geom_bond_atom_site_label_1
_geom_bond_atom_site_label_2
_geom_bond_distance
_geom_bond_site_symmetry_2
_geom_bond_publ_flag
S1D O1D 1.450(4) . ?
S1D O2D 1.451(4) . ?
S1D O3D 1.470(4) . ?
S1D C3D 1.774(5) . ?
S1A O2A 1.439(4) . ?
S1A O1A 1.450(4) . ?
S1A O3A 1.456(4) . ?
S1A C3A 1.790(5) . ?
S1B O2B 1.453(4) . ?
S1B O3B 1.463(4) . ?
S1B O1B 1.470(4) . ?
S1B C3B 1.768(6) . ?
S1C O2C 1.429(5) . ?
S1C O3C 1.444(5) . ?
S1C O1C 1.450(6) . ?
S1C C3C 1.777(6) . ?
O4B C6B 1.374(6) . ?
O4B H4B 0.8400 . ?
O4A C6A 1.391(6) . ?
O4A H4A 0.8400 . ?
O4C C6C 1.381(6) . ?
O4C H4C 0.8400 . ?
O4D C6D 1.379(6) . ?
O4D H4D 0.8400 . ?
N2X C12X 1.328(7) . ?
N2X C8X 1.353(7) . ?
C6A C1A 1.390(7) . ?
C6A C5A 1.398(8) . ?
N1X C1X 1.326(7) . ?
N1X C9X 1.357(7) . ?
N1X H1X1 0.96(6) . ?
C1A C2A 1.400(7) . ?
C1A C7D 1.527(7) . ?
C5A C4A 1.404(7) . ?
C5A C7A 1.513(7) . ?
C6C C5C 1.394(8) . ?
C6C C1C 1.409(8) . ?
C4D C5D 1.383(8) . ?
C4D C3D 1.386(8) . ?
C4D H4D1 0.9500 . ?
C7C C5C 1.520(8) . ?
C7C C1D 1.529(7) . ?
C7C H7C1 0.9900 . ?
C7C H7C2 0.9900 . ?
C7A C1B 1.521(7) . ?
C7A H7A1 0.9900 . ?
C7A H7A2 0.9900 . ?
C4X C9X 1.413(8) . ?
C4X C3X 1.417(9) . ?
C4X C5X 1.426(9) . ?
C6B C1B 1.407(7) . ?
C6B C5B 1.414(7) . ?
C3D C2D 1.392(7) . ?
C2B C3B 1.384(7) . ?
C2B C1B 1.390(8) . ?
C2B H2B 0.9500 . ?
C2C C3C 1.385(8) . ?
C2C C1C 1.387(7) . ?
C2C H2C 0.9500 . ?
C5B C4B 1.367(8) . ?
C5B C7B 1.512(7) . ?
C1C C7B 1.524(7) . ?
C4A C3A 1.374(8) . ?
C4A H4A1 0.9500 . ?
C7D C5D 1.522(7) . ?
C7D H7D1 0.9900 . ?
C7D H7D2 0.9900 . ?
C4B C3B 1.396(7) . ?
C4B H4B1 0.9500 . ?
C2A C3A 1.391(8) . ?
C2A H2A 0.9500 . ?
C5D C6D 1.406(7) . ?
C9X C8X 1.432(8) . ?
C3C C4C 1.376(8) . ?
C5C C4C 1.398(8) . ?
C7B H7B1 0.9900 . ?
C7B H7B2 0.9900 . ?
C1D C2D 1.386(8) . ?
C1D C6D 1.388(8) . ?
C10X C11X 1.359(9) . ?
C10X C7X 1.412(8) . ?
C10X H10X 0.9500 . ?
C2D H2D 0.9500 . ?
C4C H4C1 0.9500 . ?
C7X C8X 1.398(8) . ?
C7X C6X 1.439(8) . ?
C1X C2X 1.389(9) . ?
C1X H1X 0.9500 . ?
C11X C12X 1.391(9) . ?
C11X H11X 0.9500 . ?
C12X H12X 0.9500 . ?
C3X C2X 1.359(9) . ?
C3X H3X 0.9500 . ?
C6X C5X 1.352(9) . ?
C6X H6X 0.9500 . ?
C2X H2X 0.9500 . ?
C5X H5X 0.9500 . ?
N2Z C12Z 1.317(7) . ?
N2Z C8Z 1.342(7) . ?
N2Z H2Z1 0.85(6) . ?
N1Z C1Z 1.326(7) . ?
N1Z C9Z 1.353(7) . ?
C9Z C4Z 1.402(8) . ?
C9Z C8Z 1.445(8) . ?
C7Z C10Z 1.405(8) . ?
C7Z C8Z 1.411(8) . ?
C7Z C6Z 1.432(8) . ?
C1Z C2Z 1.381(8) . ?
C1Z H1Z 0.9500 . ?
C3Z C2Z 1.371(8) . ?
C3Z C4Z 1.411(8) . ?
C3Z H3Z 0.9500 . ?
C10Z C11Z 1.375(9) . ?
C10Z H10Z 0.9500 . ?
C6Z C5Z 1.322(8) . ?
C6Z H6Z 0.9500 . ?
C5Z C4Z 1.435(8) . ?
C5Z H5Z 0.9500 . ?
C11Z C12Z 1.391(9) . ?
C11Z H11Z 0.9500 . ?
C2Z H2Z 0.9500 . ?
C12Z H12Z 0.9500 . ?
N2Y C12Y 1.318(7) . ?
N2Y C8Y 1.339(7) . ?
N1Y C1Y 1.338(7) . ?
N1Y C9Y 1.365(7) . ?
N1Y H1Y1 1.01(6) . ?
C9Y C4Y 1.398(8) . ?
C9Y C8Y 1.431(8) . ?
C4Y C3Y 1.404(8) . ?
C4Y C5Y 1.445(8) . ?
C1Y C2Y 1.378(8) . ?
C1Y H1Y 0.9500 . ?
C8Y C7Y 1.414(8) . ?
C3Y C2Y 1.376(8) . ?
C3Y H3Y 0.9500 . ?
C2Y H2Y 0.9500 . ?
C6Y C5Y 1.328(9) . ?
C6Y C7Y 1.422(9) . ?
C6Y H6Y 0.9500 . ?
C12Y C11Y 1.404(8) . ?
C12Y H12Y 0.9500 . ?
C7Y C10Y 1.414(9) . ?
C11Y C10Y 1.360(9) . ?
C11Y H11Y 0.9500 . ?
C10Y H10Y 0.9500 . ?
C5Y H5Y 0.9500 . ?
O1W H1W1 0.82(2) . ?
O1W H1W2 0.83(2) . ?
O1W H2W3 1.22(7) . ?
O4W H4W1 0.75(7) . ?
O4W H4W2 1.04(7) . ?
O3W H3W1 0.91(7) . ?
O3W H3W2 0.88(7) . ?
O2W H2W1 0.84(2) . ?
O2W H2W2 0.82(2) . ?
O2W H2W3 1.22(7) . ?

loop_
_geom_hbond_atom_site_label_D
_geom_hbond_atom_site_label_H
_geom_hbond_atom_site_label_A
_geom_hbond_distance_DH
_geom_hbond_distance_HA
_geom_hbond_distance_DA
_geom_hbond_angle_DHA
_geom_hbond_site_symmetry_A
O4B H4B O4C 0.84 1.86 2.677(5) 165.0 .
O4A H4A O4B 0.84 2.04 2.702(5) 135.4 .
O4C H4C O4D 0.84 1.89 2.689(5) 157.2 .
O4D H4D O4A 0.84 1.93 2.705(5) 153.4 .
N1X H1X1 O3W 0.96(6) 1.86(6) 2.776(7) 159(5) 2_565
N2Z H2Z1 O3B 0.85(6) 2.03(6) 2.806(6) 153(6) 1_666
N1Y H1Y1 O4W 1.01(6) 1.69(6) 2.665(6) 160(5) .
O1W H1W1 O3D 0.82(2) 1.76(2) 2.578(6) 170(7) .
O1W H1W2 O1A 0.83(2) 1.90(4) 2.659(6) 153(7) 2_665
O4W H4W1 O2A 0.75(7) 2.00(7) 2.745(6) 170(7) 2_565
O4W H4W2 O3A 1.04(7) 1.75(7) 2.717(6) 153(5) 1_556
O3W H3W1 O4W 0.91(7) 1.89(7) 2.790(6) 169(6) .
O3W H3W2 O2B 0.88(7) 1.96(7) 2.829(6) 172(6) 2_565
O2W H2W1 O1B 0.84(2) 1.78(2) 2.616(6) 171(7) 1_656
O2W H2W2 O3C 0.82(2) 1.72(2) 2.531(7) 172(8) 2

loop_
_geom_torsion_atom_site_label_1
_geom_torsion_atom_site_label_2
_geom_torsion_atom_site_label_3
_geom_torsion_atom_site_label_4
_geom_torsion
_geom_torsion_site_symmetry_1
_geom_torsion_site_symmetry_2
_geom_torsion_site_symmetry_3
_geom_torsion_site_symmetry_4
_geom_torsion_publ_flag
O4A C6A C1A C2A 179.4(5) . . . . ?
C5A C6A C1A C2A 1.6(8) . . . . ?
O4A C6A C1A C7D -2.3(7) . . . . ?
C5A C6A C1A C7D 179.9(5) . . . . ?
C1A C6A C5A C4A -1.2(8) . . . . ?
O4A C6A C5A C4A -179.0(5) . . . . ?
C1A C6A C5A C7A -178.1(5) . . . . ?
O4A C6A C5A C7A 4.1(8) . . . . ?
C6A C5A C7A C1B 94.8(6) . . . . ?
C4A C5A C7A C1B -82.0(6) . . . . ?
C5D C4D C3D C2D 1.3(8) . . . . ?
C5D C4D C3D S1D 179.5(4) . . . . ?
O1D S1D C3D C4D 173.7(4) . . . . ?
O2D S1D C3D C4D 50.7(5) . . . . ?
O3D S1D C3D C4D -67.9(5) . . . . ?
O1D S1D C3D C2D -8.1(5) . . . . ?
O2D S1D C3D C2D -131.0(4) . . . . ?
O3D S1D C3D C2D 110.3(5) . . . . ?
O4B C6B C5B C4B -176.8(5) . . . . ?
C1B C6B C5B C4B 3.5(8) . . . . ?
O4B C6B C5B C7B 4.2(7) . . . . ?
C1B C6B C5B C7B -175.5(5) . . . . ?
C3C C2C C1C C6C 0.0(7) . . . . ?
C3C C2C C1C C7B 179.8(4) . . . . ?
O4C C6C C1C C2C 178.1(4) . . . . ?
C5C C6C C1C C2C 0.6(7) . . . . ?
O4C C6C C1C C7B -1.7(7) . . . . ?
C5C C6C C1C C7B -179.2(4) . . . . ?
C6A C5A C4A C3A -0.2(7) . . . . ?
C7A C5A C4A C3A 176.8(5) . . . . ?
C6A C1A C7D C5D -96.1(6) . . . . ?
C2A C1A C7D C5D 82.1(6) . . . . ?
C6B C5B C4B C3B -1.7(8) . . . . ?
C7B C5B C4B C3B 177.4(5) . . . . ?
C6A C1A C2A C3A -0.6(7) . . . . ?
C7D C1A C2A C3A -178.9(4) . . . . ?
C3D C4D C5D C6D -2.2(8) . . . . ?
C3D C4D C5D C7D 176.0(5) . . . . ?
C1A C7D C5D C4D -96.0(6) . . . . ?
C1A C7D C5D C6D 82.1(6) . . . . ?
C1X N1X C9X C4X -3.9(8) . . . . ?
C1X N1X C9X C8X 175.5(5) . . . . ?
C3X C4X C9X N1X 3.6(7) . . . . ?
C5X C4X C9X N1X -176.9(5) . . . . ?
C3X C4X C9X C8X -175.7(5) . . . . ?
C5X C4X C9X C8X 3.8(8) . . . . ?
C1C C2C C3C C4C -0.3(8) . . . . ?
C1C C2C C3C S1C 179.9(4) . . . . ?
O2C S1C C3C C4C -2.2(5) . . . . ?
O3C S1C C3C C4C -123.4(6) . . . . ?
O1C S1C C3C C4C 118.1(5) . . . . ?
O2C S1C C3C C2C 177.5(4) . . . . ?
O3C S1C C3C C2C 56.3(6) . . . . ?
O1C S1C C3C C2C -62.1(5) . . . . ?
O4C C6C C5C C4C -178.2(5) . . . . ?
C1C C6C C5C C4C -0.7(7) . . . . ?
O4C C6C C5C C7C 4.0(7) . . . . ?
C1C C6C C5C C7C -178.5(4) . . . . ?
C1D C7C C5C C6C 94.0(6) . . . . ?
C1D C7C C5C C4C -83.7(6) . . . . ?
C4B C5B C7B C1C -98.3(6) . . . . ?
C6B C5B C7B C1C 80.6(6) . . . . ?
C2C C1C C7B C5B 84.4(6) . . . . ?
C6C C1C C7B C5B -95.8(6) . . . . ?
C5C C7C C1D C2D 94.7(6) . . . . ?
C5C C7C C1D C6D -81.7(7) . . . . ?
C5A C4A C3A C2A 1.2(8) . . . . ?
C5A C4A C3A S1A 177.0(4) . . . . ?
C1A C2A C3A C4A -0.8(8) . . . . ?
C1A C2A C3A S1A -176.5(4) . . . . ?
O2A S1A C3A C4A 53.2(5) . . . . ?
O1A S1A C3A C4A 173.5(4) . . . . ?
O3A S1A C3A C4A -66.5(5) . . . . ?
O2A S1A C3A C2A -131.0(4) . . . . ?
O1A S1A C3A C2A -10.6(5) . . . . ?
O3A S1A C3A C2A 109.3(5) . . . . ?
C3B C2B C1B C6B 0.3(8) . . . . ?
C3B C2B C1B C7A -177.9(5) . . . . ?
O4B C6B C1B C2B 177.5(5) . . . . ?
C5B C6B C1B C2B -2.8(8) . . . . ?
O4B C6B C1B C7A -4.3(7) . . . . ?
C5B C6B C1B C7A 175.4(5) . . . . ?
C5A C7A C1B C2B 97.6(6) . . . . ?
C5A C7A C1B C6B -80.5(6) . . . . ?
C6D C1D C2D C3D -0.9(8) . . . . ?
C7C C1D C2D C3D -177.3(5) . . . . ?
C4D C3D C2D C1D 0.3(8) . . . . ?
S1D C3D C2D C1D -177.9(4) . . . . ?
C2C C3C C4C C5C 0.2(8) . . . . ?
S1C C3C C4C C5C 179.9(4) . . . . ?
C6C C5C C4C C3C 0.3(8) . . . . ?
C7C C5C C4C C3C 178.2(5) . . . . ?
C11X C10X C7X C8X 1.1(8) . . . . ?
C11X C10X C7X C6X 178.9(6) . . . . ?
C9X N1X C1X C2X 1.0(8) . . . . ?
C7X C10X C11X C12X -1.0(9) . . . . ?
C2D C1D C6D O4D 178.4(5) . . . . ?
C7C C1D C6D O4D -5.2(8) . . . . ?
C2D C1D C6D C5D -0.1(8) . . . . ?
C7C C1D C6D C5D 176.3(5) . . . . ?
C4D C5D C6D O4D -176.8(5) . . . . ?
C7D C5D C6D O4D 5.0(8) . . . . ?
C4D C5D C6D C1D 1.6(8) . . . . ?
C7D C5D C6D C1D -176.6(5) . . . . ?
C1B C2B C3B C4B 1.4(8) . . . . ?
C1B C2B C3B S1B -177.4(4) . . . . ?
C5B C4B C3B C2B -0.7(8) . . . . ?
C5B C4B C3B S1B 178.1(4) . . . . ?
O2B S1B C3B C2B -116.1(4) . . . . ?
O3B S1B C3B C2B 124.2(4) . . . . ?
O1B S1B C3B C2B 4.4(5) . . . . ?
O2B S1B C3B C4B 65.0(5) . . . . ?
O3B S1B C3B C4B -54.6(5) . . . . ?
O1B S1B C3B C4B -174.5(4) . . . . ?
C12X N2X C8X C7X -0.8(8) . . . . ?
C12X N2X C8X C9X -179.6(5) . . . . ?
C10X C7X C8X N2X -0.3(8) . . . . ?
C6X C7X C8X N2X -178.1(5) . . . . ?
C10X C7X C8X C9X 178.6(5) . . . . ?
C6X C7X C8X C9X 0.7(8) . . . . ?
N1X C9X C8X N2X -3.3(8) . . . . ?
C4X C9X C8X N2X 176.0(5) . . . . ?
N1X C9X C8X C7X 177.7(5) . . . . ?
C4X C9X C8X C7X -2.9(8) . . . . ?
C8X N2X C12X C11X 0.9(9) . . . . ?
C10X C11X C12X N2X 0.0(10) . . . . ?
C9X C4X C3X C2X -0.6(8) . . . . ?
C5X C4X C3X C2X 179.9(5) . . . . ?
C8X C7X C6X C5X 0.5(9) . . . . ?
C10X C7X C6X C5X -177.2(6) . . . . ?
C4X C3X C2X C1X -2.2(9) . . . . ?
N1X C1X C2X C3X 2.1(8) . . . . ?
C7X C6X C5X C4X 0.4(9) . . . . ?
C9X C4X C5X C6X -2.4(8) . . . . ?
C3X C4X C5X C6X 177.0(6) . . . . ?
C1Z N1Z C9Z C4Z 1.0(8) . . . . ?
C1Z N1Z C9Z C8Z 178.3(5) . . . . ?
C9Z N1Z C1Z C2Z 1.2(9) . . . . ?
C8Z C7Z C10Z C11Z 2.9(9) . . . . ?
C6Z C7Z C10Z C11Z -177.4(6) . . . . ?
C10Z C7Z C6Z C5Z -177.7(6) . . . . ?
C8Z C7Z C6Z C5Z 2.0(9) . . . . ?
C12Z N2Z C8Z C7Z 0.1(9) . . . . ?
C12Z N2Z C8Z C9Z -177.6(5) . . . . ?
C10Z C7Z C8Z N2Z -2.4(8) . . . . ?
C6Z C7Z C8Z N2Z 178.0(5) . . . . ?
C10Z C7Z C8Z C9Z 175.3(5) . . . . ?
C6Z C7Z C8Z C9Z -4.4(8) . . . . ?
N1Z C9Z C8Z N2Z 3.0(8) . . . . ?
C4Z C9Z C8Z N2Z -179.4(5) . . . . ?
N1Z C9Z C8Z C7Z -174.6(5) . . . . ?
C4Z C9Z C8Z C7Z 2.9(8) . . . . ?
C7Z C6Z C5Z C4Z 2.0(9) . . . . ?
C7Z C10Z C11Z C12Z -1.3(10) . . . . ?
N1Z C9Z C4Z C3Z -2.5(9) . . . . ?
C8Z C9Z C4Z C3Z -179.9(5) . . . . ?
N1Z C9Z C4Z C5Z 178.3(5) . . . . ?
C8Z C9Z C4Z C5Z 1.0(8) . . . . ?
C2Z C3Z C4Z C9Z 2.0(9) . . . . ?
C2Z C3Z C4Z C5Z -178.9(6) . . . . ?
C6Z C5Z C4Z C9Z -3.5(9) . . . . ?
C6Z C5Z C4Z C3Z 177.4(6) . . . . ?
C4Z C3Z C2Z C1Z -0.1(10) . . . . ?
N1Z C1Z C2Z C3Z -1.6(10) . . . . ?
C8Z N2Z C12Z C11Z 1.7(10) . . . . ?
C10Z C11Z C12Z N2Z -1.1(10) . . . . ?
C1Y N1Y C9Y C4Y 0.4(7) . . . . ?
C1Y N1Y C9Y C8Y -178.3(5) . . . . ?
N1Y C9Y C4Y C3Y 0.5(7) . . . . ?
C8Y C9Y C4Y C3Y 179.1(5) . . . . ?
N1Y C9Y C4Y C5Y -176.5(5) . . . . ?
C8Y C9Y C4Y C5Y 2.1(8) . . . . ?
C9Y N1Y C1Y C2Y -1.3(8) . . . . ?
C12Y N2Y C8Y C7Y 0.8(8) . . . . ?
C12Y N2Y C8Y C9Y 179.5(5) . . . . ?
N1Y C9Y C8Y N2Y -4.5(7) . . . . ?
C4Y C9Y C8Y N2Y 176.9(5) . . . . ?
N1Y C9Y C8Y C7Y 174.4(5) . . . . ?
C4Y C9Y C8Y C7Y -4.3(8) . . . . ?
C9Y C4Y C3Y C2Y -0.5(8) . . . . ?
C5Y C4Y C3Y C2Y 176.3(5) . . . . ?
C4Y C3Y C2Y C1Y -0.4(8) . . . . ?
N1Y C1Y C2Y C3Y 1.3(8) . . . . ?
C8Y N2Y C12Y C11Y -0.5(8) . . . . ?
N2Y C8Y C7Y C10Y 0.5(8) . . . . ?
C9Y C8Y C7Y C10Y -178.3(5) . . . . ?
N2Y C8Y C7Y C6Y -178.8(5) . . . . ?
C9Y C8Y C7Y C6Y 2.4(8) . . . . ?
C5Y C6Y C7Y C8Y 1.5(8) . . . . ?
C5Y C6Y C7Y C10Y -177.7(5) . . . . ?
N2Y C12Y C11Y C10Y -1.2(9) . . . . ?
C12Y C11Y C10Y C7Y 2.4(8) . . . . ?
C8Y C7Y C10Y C11Y -2.1(7) . . . . ?
C6Y C7Y C10Y C11Y 177.1(5) . . . . ?
C7Y C6Y C5Y C4Y -3.9(8) . . . . ?
C9Y C4Y C5Y C6Y 2.0(8) . . . . ?
C3Y C4Y C5Y C6Y -174.8(5) . . . . ?
